data_4516824
loop_
_publ_author_name
'Moreno-Moreno, Miriam'
'Troyano, Javier'
'Ares, Pablo'
'Castillo, Oscar'
'Nijhuis, Christian A.'
'Yuan, Li'
'Amo-Ochoa, Pilar'
'Delgado, Salom\'e'
'G\'omez-Herrero, Julio'
'Zamora, F\'elix'
'G\'omez-Navarro, Cristina'

_publ_contact_author
;
 Felix Zamora. Departamento de Quimica Inorganica. 
 Facultad de Ciencias
 Universidad Autonoma de Madrid, 28049 Madrid, Spain
;
_publ_section_title
;
 One-Pot Preparation of Mechanically Robust, Transparent, Highly
 Conductive, and Memristive Metal-Organic Ultrathin Film.
;
_journal_issue 10
_journal_name_full 'ACS nano'
_journal_page_first 10171
_journal_page_last 10177
_journal_paper_doi 10.1021/acsnano.8b05056
_journal_volume 12
_journal_year 2018
_chemical_formula_moiety 'C2 H5 Cu2 I2 N S'
_chemical_formula_sum 'C2 H5 Cu2 I2 N S'
_chemical_formula_weight 456.01
_chemical_name_systematic
; 
diiodidoacetamidedicopper(I) 
;
_space_group_crystal_system tetragonal
_space_group_IT_number 88
_space_group_name_Hall '-I 4ad'
_space_group_name_H-M_alt 'I 41/a :2'
_atom_sites_solution_primary direct
_atom_sites_solution_secondary difmap
_audit_creation_method SHELXL
_cell_angle_alpha 90
_cell_angle_beta 90
_cell_angle_gamma 90
_cell_formula_units_Z 12
_cell_length_a 15.6719(4)
_cell_length_b 15.6719(4)
_cell_length_c 9.9574(2)
_cell_measurement_reflns_used 33911
_cell_measurement_temperature 293(2)
_cell_measurement_theta_max 30.527
_cell_measurement_theta_min 2.440
_cell_measurement_wavelength 0.71073
_cell_volume 2445.62(10)
_computing_cell_refinement 'CrysAlis CCD (Oxford Diffraction, 2003)'
_computing_data_collection 'CrysAlis CCD (Oxford Diffraction, 2003)'
_computing_data_reduction 'CrysAlis RED (Oxford Diffraction, 2003)'
_computing_molecular_graphics 'Ortep-3 (Farrugia, 1997)'
_computing_publication_material 'WinGX (Farrugia, 1999)'
_computing_structure_refinement 'SHELXL-97 (Sheldrick, 1997)'
_computing_structure_solution 'Sir92 (Altomare et al., 1993)'
_diffrn_ambient_environment N~2~
_diffrn_ambient_temperature 293(2)
_diffrn_detector_area_resol_mean 8.3333
_diffrn_measured_fraction_theta_full 1.000
_diffrn_measured_fraction_theta_max 0.994
_diffrn_measurement_device 'four-circle diffractometer'
_diffrn_measurement_device_type 'Bruker Kappa Apex II'
_diffrn_radiation_probe x-ray
_diffrn_radiation_type 'Mo K\a'
_diffrn_radiation_wavelength 0.71073
_diffrn_reflns_av_R_equivalents 0.2312
_diffrn_reflns_av_unetI/netI 0.0626
_diffrn_reflns_limit_h_max 22
_diffrn_reflns_limit_h_min -22
_diffrn_reflns_limit_k_max 21
_diffrn_reflns_limit_k_min -22
_diffrn_reflns_limit_l_max 13
_diffrn_reflns_limit_l_min -13
_diffrn_reflns_number 34627
_diffrn_reflns_theta_full 25.242
_diffrn_reflns_theta_max 30.577
_diffrn_reflns_theta_min 2.423
_exptl_absorpt_coefficient_mu 12.953
_exptl_absorpt_correction_T_max 0.53
_exptl_absorpt_correction_T_min 0.40
_exptl_absorpt_correction_type multi-scan
_exptl_absorpt_process_details sadabs
_exptl_crystal_colour orange
_exptl_crystal_density_diffrn 3.715
_exptl_crystal_density_meas ?
_exptl_crystal_description plate
_exptl_crystal_F_000 2448
_exptl_crystal_size_max 0.35
_exptl_crystal_size_mid 0.15
_exptl_crystal_size_min 0.10
_refine_diff_density_max 1.139
_refine_diff_density_min -1.453
_refine_diff_density_rms 0.278
_refine_ls_extinction_method none
_refine_ls_goodness_of_fit_ref 0.985
_refine_ls_hydrogen_treatment undef
_refine_ls_matrix_type full
_refine_ls_number_parameters 72
_refine_ls_number_reflns 1869
_refine_ls_number_restraints 9
_refine_ls_restrained_S_all 0.985
_refine_ls_R_factor_all 0.0717
_refine_ls_R_factor_gt 0.0472
_refine_ls_shift/su_max 0.000
_refine_ls_shift/su_mean 0.000
_refine_ls_structure_factor_coef Fsqd
_refine_ls_weighting_details 'w=1/[\s^2^(Fo^2^)+(0.0698P)^2^] where P=(Fo^2^+2Fc^2^)/3'
_refine_ls_weighting_scheme calc
_refine_ls_wR_factor_gt 0.1261
_refine_ls_wR_factor_ref 0.1352
_reflns_number_gt 1239
_reflns_number_total 1869
_reflns_threshold_expression 'I > 2\s(I)'
_cod_data_source_file nn8b05056_si_002.cif
_cod_data_source_block compound1-18months293K
_cod_depositor_comments
;
The following automatic conversions were performed:

data item '_exptl_crystal_density_meas' value 'not measured' was
changed to '?' -- the value is perceived as not measured.

Automatic conversion script
Id: cif_fix_values 6909 2019-04-08 15:41:33Z antanas 
;
_cod_original_cell_volume 2445.62(13)
_cod_original_sg_symbol_H-M 'I 41/a'
_cod_database_code 4516824
_shelx_space_group_comment
;
The symmetry employed for this shelxl refinement is uniquely defined
by the following loop, which should always be used as a source of
symmetry information in preference to the above space-group names.
They are only intended as comments.
;

loop_
_space_group_symop_operation_xyz
'x, y, z'
'-y+1/4, x+3/4, z+3/4'
'y+1/4, -x+1/4, z+1/4'
'-x, -y+1/2, z'
'x+1/2, y+1/2, z+1/2'
'-y+3/4, x+5/4, z+5/4'
'y+3/4, -x+3/4, z+3/4'
'-x+1/2, -y+1, z+1/2'
'-x, -y, -z'
'y-1/4, -x-3/4, -z-3/4'
'-y-1/4, x-1/4, -z-1/4'
'x, y-1/2, -z'
'-x+1/2, -y+1/2, -z+1/2'
'y+1/4, -x-1/4, -z-1/4'
'-y+1/4, x+1/4, -z+1/4'
'x+1/2, y, -z+1/2'

loop_
_atom_site_label
_atom_site_type_symbol
_atom_site_fract_x
_atom_site_fract_y
_atom_site_fract_z
_atom_site_U_iso_or_equiv
_atom_site_adp_type
_atom_site_occupancy
_atom_site_site_symmetry_order
_atom_site_calc_flag
_atom_site_refinement_flags_posn
_atom_site_refinement_flags_adp
_atom_site_refinement_flags_occupancy
_atom_site_disorder_assembly
_atom_site_disorder_group
I1 I 0.30356(2) 0.14534(2) 0.12428(3) 0.03522(18) Uani 1 1 d . . . . .
I2 I 0.500000 0.250000 -0.125000 0.0533(3) Uani 1 4 d S T P . .
I3 I 0.43822(11) 0.37552(11) 0.21894(17) 0.0298(5) Uiso 0.25 1 d . . P A 4
CU1 Cu 0.33176(8) 0.26554(8) 0.31471(13) 0.0465(4) Uani 0.625 1 d . . P . .
CU2 Cu 0.45388(11) 0.22867(10) 0.12130(15) 0.0469(4) Uani 0.5 1 d . . P A .
CU3 Cu 0.41613(14) 0.10740(13) 0.3243(2) 0.0480(6) Uani 0.375 1 d . . P A .
S1 S 0.44718(11) 0.35626(13) 0.24436(19) 0.0214(5) Uiso 0.75 1 d . . P A .
C1A C 0.4076(9) 0.4172(4) 0.1248(8) 0.058(2) Uiso 0.25 1 d D U P A -2
N1A N 0.3287(11) 0.4246(11) 0.0818(16) 0.058(2) Uiso 0.25 1 d D U P A -2
C2A C 0.4675(7) 0.4733(7) 0.0518(10) 0.058(2) Uiso 0.25 1 d D U P A -2
C1B C 0.3922(4) 0.4292(12) 0.1503(9) 0.058(2) Uiso 0.25 1 d D U P A -3
N1B N 0.3498(9) 0.4089(14) 0.0403(14) 0.058(2) Uiso 0.25 1 d D U P A -3
C2B C 0.3941(11) 0.5192(13) 0.199(2) 0.058(2) Uiso 0.25 1 d D U P A -3
C1C C 0.4296(5) 0.4469(7) 0.1605(8) 0.058(2) Uiso 0.25 1 d D U P A -4
N1C N 0.4675(7) 0.4733(7) 0.0518(10) 0.058(2) Uiso 0.25 1 d D U P A -4
C2C C 0.3623(10) 0.5032(13) 0.219(2) 0.058(2) Uiso 0.25 1 d D U P A -4

loop_
_atom_site_aniso_label
_atom_site_aniso_U_11
_atom_site_aniso_U_22
_atom_site_aniso_U_33
_atom_site_aniso_U_23
_atom_site_aniso_U_13
_atom_site_aniso_U_12
I1 0.0271(2) 0.0378(3) 0.0408(3) -0.00490(15) -0.00454(14) 0.00347(14)
I2 0.0694(4) 0.0694(4) 0.0210(4) 0.000 0.000 0.000
CU1 0.0394(7) 0.0493(8) 0.0509(8) 0.0094(6) 0.0034(6) 0.0057(6)
CU2 0.0596(10) 0.0430(9) 0.0381(9) -0.0002(6) 0.0005(7) 0.0103(7)
CU3 0.0564(13) 0.0330(11) 0.0544(13) -0.0041(9) 0.0151(11) -0.0045(10)

loop_
_atom_type_symbol
_atom_type_description
_atom_type_scat_dispersion_real
_atom_type_scat_dispersion_imag
_atom_type_scat_source
C C 0.0033 0.0016 'International Tables Vol C Tables 4.2.6.8 and 6.1.1.4'
H H 0.0000 0.0000 'International Tables Vol C Tables 4.2.6.8 and 6.1.1.4'
Cu Cu 0.3201 1.2651 'International Tables Vol C Tables 4.2.6.8 and 6.1.1.4'
I I -0.4742 1.8119 'International Tables Vol C Tables 4.2.6.8 and 6.1.1.4'
N N 0.0061 0.0033 'International Tables Vol C Tables 4.2.6.8 and 6.1.1.4'
S S 0.1246 0.1234 'International Tables Vol C Tables 4.2.6.8 and 6.1.1.4'

loop_
_geom_angle_atom_site_label_1
_geom_angle_atom_site_label_2
_geom_angle_atom_site_label_3
_geom_angle
_geom_angle_site_symmetry_1
_geom_angle_site_symmetry_3
CU3 I1 CU1 35.59(6) 2_544 13
CU3 I1 CU2 142.01(6) 2_544 .
CU1 I1 CU2 116.97(5) 13 .
CU3 I1 CU1 101.87(6) 2_544 .
CU1 I1 CU1 66.28(5) 13 .
CU2 I1 CU1 61.83(4) . .
CU3 I1 CU3 142.88(9) 2_544 .
CU1 I1 CU3 118.18(5) 13 .
CU2 I1 CU3 63.12(5) . .
CU1 I1 CU3 62.27(5) . .
CU2 I2 CU2 35.98(8) . 4_655
CU2 I2 CU2 154.77(5) . 11_655
CU2 I2 CU2 154.77(5) 4_655 11_655
CU2 I2 CU2 154.77(5) . 14_565
CU2 I2 CU2 154.77(5) 4_655 14_565
CU2 I2 CU2 35.98(8) 11_655 14_565
C1C I3 N1C 26.4(5) . .
C1C I3 C2C 35.6(6) . .
N1C I3 C2C 61.9(6) . .
C1C I3 CU3 123.6(4) . 14_566
N1C I3 CU3 150.0(3) . 14_566
C2C I3 CU3 88.1(6) . 14_566
C1C I3 CU2 129.9(4) . .
N1C I3 CU2 108.1(3) . .
C2C I3 CU2 146.9(5) . .
CU3 I3 CU2 97.40(9) 14_566 .
C1C I3 CU3 101.1(3) . 4_655
N1C I3 CU3 92.8(3) . 4_655
C2C I3 CU3 111.8(5) . 4_655
CU3 I3 CU3 98.23(8) 14_566 4_655
CU2 I3 CU3 99.77(9) . 4_655
C1C I3 CU2 117.5(4) . 4_655
N1C I3 CU2 91.1(3) . 4_655
C2C I3 CU2 153.0(6) . 4_655
CU3 I3 CU2 118.90(9) 14_566 4_655
CU2 I3 CU2 36.73(8) . 4_655
CU3 I3 CU2 68.05(8) 4_655 4_655
C1C I3 CU1 101.9(3) . 14_566
N1C I3 CU1 109.8(3) . 14_566
C2C I3 CU1 91.1(5) . 14_566
CU3 I3 CU1 67.41(7) 14_566 14_566
CU2 I3 CU1 121.28(9) . 14_566
CU3 I3 CU1 36.42(7) 4_655 14_566
CU2 I3 CU1 100.06(8) 4_655 14_566
C1C I3 CU1 133.6(3) . .
N1C I3 CU1 147.0(3) . .
C2C I3 CU1 104.1(5) . .
CU3 I3 CU1 36.41(7) 14_566 .
CU2 I3 CU1 66.05(6) . .
CU3 I3 CU1 120.08(9) 4_655 .
CU2 I3 CU1 98.18(8) 4_655 .
CU1 I3 CU1 99.77(7) 14_566 .
CU3 CU1 S1 69.29(10) 14_566 11_656
CU3 CU1 S1 67.31(10) 14_566 .
S1 CU1 S1 101.02(10) 11_656 .
CU3 CU1 I3 70.62(9) 14_566 11_656
S1 CU1 I3 8.84(6) 11_656 11_656
S1 CU1 I3 109.16(9) . 11_656
CU3 CU1 I3 69.13(10) 14_566 .
S1 CU1 I3 109.31(9) 11_656 .
S1 CU1 I3 8.73(6) . .
I3 CU1 I3 117.24(9) 11_656 .
CU3 CU1 I1 71.54(8) 14_566 13
S1 CU1 I1 112.65(7) 11_656 13
S1 CU1 I1 111.25(7) . 13
I3 CU1 I1 105.65(6) 11_656 13
I3 CU1 I1 104.70(6) . 13
CU3 CU1 I1 174.71(10) 14_566 .
S1 CU1 I1 108.15(6) 11_656 .
S1 CU1 I1 109.26(6) . .
I3 CU1 I1 107.60(6) 11_656 .
I3 CU1 I1 108.13(6) . .
I1 CU1 I1 113.72(5) 13 .
CU3 CU1 CU2 116.62(10) 14_566 .
S1 CU1 CU2 100.28(7) 11_656 .
S1 CU1 CU2 53.31(6) . .
I3 CU1 CU2 107.75(6) 11_656 .
I3 CU1 CU2 55.74(6) . .
I1 CU1 CU2 146.38(6) 13 .
I1 CU1 CU2 58.81(5) . .
CU3 CU1 CU3 116.82(11) 14_566 .
S1 CU1 CU3 52.13(7) 11_656 .
S1 CU1 CU3 100.22(8) . .
I3 CU1 CU3 55.32(6) 11_656 .
I3 CU1 CU3 107.30(7) . .
I1 CU1 CU3 147.76(6) 13 .
I1 CU1 CU3 59.17(5) . .
CU2 CU1 CU3 61.04(6) . .
CU3 CU1 CU1 130.02(11) 14_566 13
S1 CU1 CU1 129.46(9) 11_656 13
S1 CU1 CU1 129.23(8) . 13
I3 CU1 CU1 121.58(8) 11_656 13
I3 CU1 CU1 121.16(8) . 13
I1 CU1 CU1 58.48(4) 13 13
I1 CU1 CU1 55.24(4) . 13
CU2 CU1 CU1 105.37(7) . 13
CU3 CU1 CU1 106.37(8) . 13
CU2 CU2 S1 71.52(10) 4_655 .
CU2 CU2 S1 69.14(10) 4_655 4_655
S1 CU2 S1 103.68(11) . 4_655
CU2 CU2 I3 72.77(11) 4_655 .
S1 CU2 I3 9.10(6) . .
S1 CU2 I3 112.12(10) 4_655 .
CU2 CU2 I3 70.49(10) 4_655 4_655
S1 CU2 I3 112.15(9) . 4_655
S1 CU2 I3 8.99(6) 4_655 4_655
I3 CU2 I3 120.36(9) . 4_655
CU2 CU2 I2 72.01(4) 4_655 .
S1 CU2 I2 113.49(8) . .
S1 CU2 I2 112.28(8) 4_655 .
I3 CU2 I2 106.07(7) . .
I3 CU2 I2 105.09(7) 4_655 .
CU2 CU2 I1 175.77(14) 4_655 .
S1 CU2 I1 111.60(7) . .
S1 CU2 I1 107.02(7) 4_655 .
I3 CU2 I1 110.78(7) . .
I3 CU2 I1 105.43(7) 4_655 .
I2 CU2 I1 108.57(6) . .
CU2 CU2 CU1 122.57(9) 4_655 .
S1 CU2 CU1 55.23(6) . .
S1 CU2 CU1 102.01(8) 4_655 .
I3 CU2 CU1 58.20(6) . .
I3 CU2 CU1 109.07(7) 4_655 .
I2 CU2 CU1 145.70(7) . .
I1 CU2 CU1 59.36(4) . .
CU2 CU2 CU3 118.06(9) 4_655 .
S1 CU2 CU3 100.91(8) . .
S1 CU2 CU3 52.77(7) 4_655 .
I3 CU2 CU3 108.53(8) . .
I3 CU2 CU3 55.69(6) 4_655 .
I2 CU2 CU3 145.39(7) . .
I1 CU2 CU3 59.01(6) . .
CU1 CU2 CU3 60.09(6) . .
CU1 CU3 S1 73.38(10) 11_656 11_656
CU1 CU3 S1 71.55(10) 11_656 4_655
S1 CU3 S1 104.74(13) 11_656 4_655
CU1 CU3 I3 74.46(10) 11_656 11_656
S1 CU3 I3 8.90(6) 11_656 11_656
S1 CU3 I3 113.13(11) 4_655 11_656
CU1 CU3 I3 72.96(10) 11_656 4_655
S1 CU3 I3 113.35(11) 11_656 4_655
S1 CU3 I3 8.97(6) 4_655 4_655
I3 CU3 I3 121.57(11) 11_656 4_655
CU1 CU3 I1 72.87(9) 11_656 3
S1 CU3 I1 115.01(10) 11_656 3
S1 CU3 I1 114.49(10) 4_655 3
I3 CU3 I1 107.57(9) 11_656 3
I3 CU3 I1 107.24(9) 4_655 3
CU1 CU3 I1 176.77(13) 11_656 .
S1 CU3 I1 109.82(9) 11_656 .
S1 CU3 I1 106.78(9) 4_655 .
I3 CU3 I1 108.76(8) 11_656 .
I3 CU3 I1 104.95(8) 4_655 .
I1 CU3 I1 105.73(7) 3 .
CU1 CU3 CU1 124.28(12) 11_656 .
S1 CU3 CU1 54.51(7) 11_656 .
S1 CU3 CU1 101.72(9) 4_655 .
I3 CU3 CU1 57.27(6) 11_656 .
I3 CU3 CU1 108.51(8) 4_655 .
I1 CU3 CU1 143.67(9) 3 .
I1 CU3 CU1 58.56(5) . .
CU1 CU3 CU2 121.59(12) 11_656 .
S1 CU3 CU2 100.37(9) 11_656 .
S1 CU3 CU2 53.66(7) 4_655 .
I3 CU3 CU2 107.54(9) 11_656 .
I3 CU3 CU2 56.27(6) 4_655 .
I1 CU3 CU2 144.59(9) 3 .
I1 CU3 CU2 57.87(6) . .
CU1 CU3 CU2 58.88(6) . .
C1A S1 CU3 115.0(4) . 14_566
C1C S1 CU3 114.7(3) . 14_566
C1B S1 CU3 102.8(2) . 14_566
C1A S1 CU2 97.7(2) . .
C1C S1 CU2 118.1(3) . .
C1B S1 CU2 107.8(5) . .
CU3 S1 CU2 107.76(10) 14_566 .
C1A S1 CU3 116.5(4) . 4_655
C1C S1 CU3 96.5(2) . 4_655
C1B S1 CU3 118.8(4) . 4_655
CU3 S1 CU3 109.01(9) 14_566 4_655
CU2 S1 CU3 109.98(10) . 4_655
C1A S1 CU2 101.4(3) . 4_655
C1C S1 CU2 109.0(3) . 4_655
C1B S1 CU2 114.8(3) . 4_655
CU3 S1 CU2 135.37(11) 14_566 4_655
CU2 S1 CU2 39.35(9) . 4_655
CU3 S1 CU2 73.56(9) 4_655 4_655
C1A S1 CU1 120.5(3) . 14_566
C1C S1 CU1 97.2(3) . 14_566
C1B S1 CU1 113.0(5) . 14_566
CU3 S1 CU1 73.36(9) 14_566 14_566
CU2 S1 CU1 137.88(11) . 14_566
CU3 S1 CU1 39.16(7) 4_655 14_566
CU2 S1 CU1 110.15(9) 4_655 14_566
C1A S1 CU1 105.7(5) . .
C1C S1 CU1 121.6(3) . .
C1B S1 CU1 100.1(3) . .
CU3 S1 CU1 39.31(7) 14_566 .
CU2 S1 CU1 71.46(8) . .
CU3 S1 CU1 136.76(11) 4_655 .
CU2 S1 CU1 108.00(9) 4_655 .
CU1 S1 CU1 110.24(8) 14_566 .
N1A C1A C2A 112.7(12) . .
N1A C1A S1 129.8(11) . .
C2A C1A S1 117.5(11) . .
N1B C1B C2B 120.5(17) . .
N1B C1B S1 123.2(16) . .
C2B C1B S1 116.2(11) . .
I3 C1C N1C 127.9(9) . .
I3 C1C C2C 114.8(11) . .
N1C C1C C2C 117.1(13) . .
I3 C1C S1 4.48(14) . .
N1C C1C S1 127.7(9) . .
C2C C1C S1 115.2(11) . .
C1C N1C I3 25.7(5) . .
C1C C2C I3 29.6(6) . .

loop_
_geom_bond_atom_site_label_1
_geom_bond_atom_site_label_2
_geom_bond_distance
_geom_bond_site_symmetry_2
I1 CU3 2.592(2) 2_544
I1 CU1 2.6110(12) 13
I1 CU2 2.6937(18) .
I1 CU1 2.7091(14) .
I1 CU3 2.727(2) .
I2 CU2 2.5786(15) .
I2 CU2 2.5786(15) 4_655
I2 CU2 2.5786(15) 11_655
I2 CU2 2.5786(15) 14_565
I3 C1C 1.268(11) .
I3 N1C 2.309(9) .
I3 C2C 2.329(17) .
I3 CU3 2.504(3) 14_566
I3 CU2 2.510(2) .
I3 CU3 2.527(3) 4_655
I3 CU2 2.544(2) 4_655
I3 CU1 2.561(2) 14_566
I3 CU1 2.581(2) .
CU1 CU3 1.590(3) 14_566
CU1 S1 2.389(2) 11_656
CU1 S1 2.405(2) .
CU1 I3 2.561(2) 11_656
CU1 I1 2.6110(12) 13
CU1 CU2 2.776(2) .
CU1 CU3 2.811(2) .
CU1 CU1 2.910(3) 13
CU2 CU2 1.593(4) 4_655
CU2 S1 2.348(2) .
CU2 S1 2.383(2) 4_655
CU2 I3 2.544(2) 4_655
CU2 CU3 2.837(3) .
CU3 CU1 1.590(3) 11_656
CU3 S1 2.316(3) 11_656
CU3 S1 2.355(3) 4_655
CU3 I3 2.504(3) 11_656
CU3 I3 2.527(3) 4_655
CU3 I1 2.592(2) 3
S1 C1A 1.648(11) .
S1 C1C 1.670(11) .
S1 C1B 1.710(15) .
S1 CU3 2.316(3) 14_566
S1 CU3 2.355(3) 4_655
S1 CU2 2.383(2) 4_655
S1 CU1 2.389(2) 14_566
C1A N1A 1.313(10) .
C1A C2A 1.478(9) .
C1B N1B 1.319(9) .
C1B C2B 1.493(10) .
C1C N1C 1.302(8) .
C1C C2C 1.492(10) .
